data_4306809
loop_
_publ_author_name
'Donald J. Darensbourg'
'Shawn B. Fitch'

_publ_contact_author_address
;MS 3255
Department of Chemistry
Texas A&M University
College Station, TX 77843-3255
;
_publ_contact_author_email djdarens@mail.chem.tamu.edu
_publ_contact_author_name 'Darensbourg, D.J.'
_publ_contact_author_phone (979)845-5417
_publ_section_title
;
An Exploration of the Coupling Reactions of Epoxides and Carbon Dioxide
Catalyzed by Tetramethyltetraazaannulene Chromium(III) Derivatives:
Formation of Copolymers versus Cyclic Carbonates
;
_journal_name_full 'Inorganic Chemistry'
_journal_page_first 11868
_journal_page_last 11878
_journal_paper_doi 10.1021/ic801728e
_journal_volume 47
_journal_year 2008
_chemical_formula_moiety 'C22 H20 Cl4 N4'
_chemical_formula_sum 'C22 H20 Cl4 N4'
_chemical_formula_weight 482.22
_chemical_name_systematic
; 
 ? 
;
_space_group_IT_number 14
_symmetry_cell_setting monoclinic
_symmetry_space_group_name_Hall '-P 2yn'
_symmetry_space_group_name_H-M 'P 1 21/n 1'
_atom_sites_solution_hydrogens geom
_atom_sites_solution_primary direct
_atom_sites_solution_secondary difmap
_audit_creation_method SHELXL-97
_cell_angle_alpha 90.00
_cell_angle_beta 98.908(4)
_cell_angle_gamma 90.00
_cell_formula_units_Z 4
_cell_length_a 9.644(4)
_cell_length_b 7.846(4)
_cell_length_c 28.364(13)
_cell_measurement_temperature 383(2)
_cell_volume 2120.3(17)
_computing_structure_refinement 'SHELXL-97 (Sheldrick, 1997)'
_computing_structure_solution 'SHELXS-97 (Sheldrick, 1990)'
_diffrn_ambient_temperature 383(2)
_diffrn_measured_fraction_theta_full 0.958
_diffrn_measured_fraction_theta_max 0.958
_diffrn_radiation_monochromator graphite
_diffrn_radiation_source 'fine-focus sealed tube'
_diffrn_radiation_type MoK\a
_diffrn_radiation_wavelength 0.71073
_diffrn_reflns_av_R_equivalents 0.1407
_diffrn_reflns_av_sigmaI/netI 0.0837
_diffrn_reflns_limit_h_max 11
_diffrn_reflns_limit_h_min -11
_diffrn_reflns_limit_k_max 9
_diffrn_reflns_limit_k_min -9
_diffrn_reflns_limit_l_max 33
_diffrn_reflns_limit_l_min -33
_diffrn_reflns_number 18068
_diffrn_reflns_theta_full 25.00
_diffrn_reflns_theta_max 25.00
_diffrn_reflns_theta_min 2.14
_exptl_absorpt_coefficient_mu 0.577
_exptl_absorpt_correction_T_max 0.9618
_exptl_absorpt_correction_T_min 0.9139
_exptl_absorpt_correction_type multi-scan
_exptl_absorpt_process_details 'SADABS (Sheldrick, 2008)'
_exptl_crystal_colour yellow
_exptl_crystal_density_diffrn 1.511
_exptl_crystal_density_method 'not measured'
_exptl_crystal_description plate
_exptl_crystal_F_000 992
_exptl_crystal_size_max 0.16
_exptl_crystal_size_mid 0.09
_exptl_crystal_size_min 0.07
_refine_diff_density_max 0.550
_refine_diff_density_min -0.518
_refine_diff_density_rms 0.140
_refine_ls_extinction_method none
_refine_ls_goodness_of_fit_ref 1.002
_refine_ls_hydrogen_treatment mixed
_refine_ls_matrix_type full
_refine_ls_number_parameters 282
_refine_ls_number_reflns 3615
_refine_ls_number_restraints 0
_refine_ls_restrained_S_all 1.002
_refine_ls_R_factor_all 0.1066
_refine_ls_R_factor_gt 0.0879
_refine_ls_shift/su_max 0.000
_refine_ls_shift/su_mean 0.000
_refine_ls_structure_factor_coef Fsqd
_refine_ls_weighting_details 'calc w=1/[\s^2^(Fo^2^)+(0.0753P)^2^+19.0000P] where P=(Fo^2^+2Fc^2^)/3'
_refine_ls_weighting_scheme calc
_refine_ls_wR_factor_gt 0.2106
_refine_ls_wR_factor_ref 0.2231
_reflns_number_gt 2848
_reflns_number_total 3615
_reflns_threshold_expression >2sigma(I)
_cod_data_source_file ic801728e_si_001_2.cif
_cod_data_source_block now
_cod_original_cell_volume 2120.1(17)
_cod_database_code 4306809

loop_
_symmetry_equiv_pos_as_xyz
'x, y, z'
'-x+1/2, y+1/2, -z+1/2'
'-x, -y, -z'
'x-1/2, -y-1/2, z-1/2'

loop_
_atom_site_label
_atom_site_type_symbol
_atom_site_fract_x
_atom_site_fract_y
_atom_site_fract_z
_atom_site_U_iso_or_equiv
_atom_site_adp_type
_atom_site_occupancy
_atom_site_symmetry_multiplicity
_atom_site_calc_flag
_atom_site_refinement_flags
_atom_site_disorder_assembly
_atom_site_disorder_group
Cl3 Cl 0.77762(17) -0.0854(2) 0.08794(6) 0.0298(4) Uani 1 1 d . . .
Cl4 Cl 0.46357(18) 0.0449(3) 0.06175(6) 0.0338(4) Uani 1 1 d . . .
Cl1 Cl 0.3586(2) -0.2055(3) 0.48016(6) 0.0404(5) Uani 1 1 d . . .
N4 N 0.7532(5) 0.0825(8) 0.26132(18) 0.0255(12) Uani 1 1 d . . .
N3 N 0.7566(6) 0.0195(8) 0.3544(2) 0.0257(12) Uani 1 1 d . . .
N1 N 0.4807(5) 0.1714(7) 0.2409(2) 0.0231(12) Uani 1 1 d . . .
C21 C 0.4810(7) 0.1128(9) 0.1558(2) 0.0242(14) Uani 1 1 d . . .
H21 H 0.3879 0.1472 0.1481 0.029 Uiso 1 1 calc R . .
N2 N 0.4850(5) 0.1199(7) 0.33553(18) 0.0238(12) Uani 1 1 d . . .
C15 C 0.8812(6) 0.1405(9) 0.2740(2) 0.0248(14) Uani 1 1 d . . .
C19 C 0.6891(6) -0.0016(9) 0.1311(2) 0.0238(14) Uani 1 1 d . . .
C18 C 0.7555(6) 0.0075(9) 0.1773(2) 0.0248(14) Uani 1 1 d . . .
H18 H 0.8475 -0.0311 0.1845 0.030 Uiso 1 1 calc R . .
C11 C 0.6693(7) -0.0279(9) 0.3871(2) 0.0250(14) Uani 1 1 d . . .
C17 C 0.6900(6) 0.0724(9) 0.2139(2) 0.0235(14) Uani 1 1 d . . .
C20 C 0.5513(7) 0.0523(9) 0.1199(2) 0.0273(15) Uani 1 1 d . . .
C3 C 0.3441(6) 0.3238(9) 0.2887(2) 0.0230(13) Uani 1 1 d . . .
H3 H 0.2786 0.4103 0.2894 0.028 Uiso 1 1 calc R . .
C12 C 0.9757(7) 0.0728(11) 0.4099(2) 0.0345(17) Uani 1 1 d . . .
H12A H 0.9207 0.1169 0.4326 0.052 Uiso 1 1 calc R . .
H12B H 1.0578 0.1422 0.4100 0.052 Uiso 1 1 calc R . .
H12C H 1.0035 -0.0421 0.4183 0.052 Uiso 1 1 calc R . .
C2 C 0.3749(6) 0.2821(8) 0.2445(2) 0.0229(13) Uani 1 1 d . . .
C22 C 0.5459(6) 0.1229(8) 0.2023(2) 0.0219(13) Uani 1 1 d . . .
C1 C 0.2941(7) 0.3609(9) 0.2013(2) 0.0271(14) Uani 1 1 d . . .
H1A H 0.3578 0.4026 0.1811 0.041 Uiso 1 1 calc R . .
H1B H 0.2393 0.4538 0.2105 0.041 Uiso 1 1 calc R . .
H1C H 0.2330 0.2773 0.1843 0.041 Uiso 1 1 calc R . .
C4 C 0.4010(6) 0.2499(9) 0.3340(2) 0.0231(14) Uani 1 1 d . . .
C16 C 0.9667(6) 0.2216(9) 0.2399(2) 0.0253(14) Uani 1 1 d . . .
H16A H 1.0274 0.1377 0.2293 0.038 Uiso 1 1 calc R . .
H16B H 1.0221 0.3124 0.2558 0.038 Uiso 1 1 calc R . .
H16C H 0.9050 0.2664 0.2130 0.038 Uiso 1 1 calc R . .
C10 C 0.7140(8) -0.1317(9) 0.4260(2) 0.0288(15) Uani 1 1 d . . .
H10 H 0.8068 -0.1683 0.4321 0.035 Uiso 1 1 calc R . .
C8 C 0.4799(8) -0.1364(9) 0.4456(2) 0.0289(15) Uani 1 1 d . . .
C13 C 0.8902(7) 0.0750(9) 0.3610(2) 0.0279(15) Uani 1 1 d . . .
C14 C 0.9478(6) 0.1345(9) 0.3229(2) 0.0253(14) Uani 1 1 d . . .
H14 H 1.0394 0.1752 0.3294 0.030 Uiso 1 1 calc R . .
C9 C 0.6191(8) -0.1812(9) 0.4561(2) 0.0307(16) Uani 1 1 d . . .
C6 C 0.5291(7) 0.0273(9) 0.3775(2) 0.0238(14) Uani 1 1 d . . .
C7 C 0.4343(7) -0.0328(9) 0.4066(2) 0.0271(14) Uani 1 1 d . . .
H7 H 0.3400 -0.0029 0.3996 0.033 Uiso 1 1 calc R . .
C5 C 0.3587(7) 0.3373(10) 0.3770(2) 0.0307(15) Uani 1 1 d . . .
H5A H 0.4201 0.3019 0.4052 0.046 Uiso 1 1 calc R . .
H5B H 0.2638 0.3069 0.3797 0.046 Uiso 1 1 calc R . .
H5C H 0.3652 0.4585 0.3733 0.046 Uiso 1 1 calc R . .
Cl2 Cl 0.6811(2) -0.3047(3) 0.50510(6) 0.0442(5) Uani 1 1 d . . .
H1N H 0.517(10) 0.141(13) 0.268(3) 0.053 Uiso 1 1 d . . .
H3N H 0.712(10) 0.029(13) 0.326(3) 0.053 Uiso 1 1 d . . .

loop_
_atom_site_aniso_label
_atom_site_aniso_U_11
_atom_site_aniso_U_22
_atom_site_aniso_U_33
_atom_site_aniso_U_23
_atom_site_aniso_U_13
_atom_site_aniso_U_12
Cl3 0.0306(8) 0.0346(9) 0.0263(8) -0.0011(7) 0.0109(6) 0.0032(7)
Cl4 0.0304(9) 0.0455(11) 0.0245(8) -0.0010(7) 0.0010(6) 0.0025(8)
Cl1 0.0454(11) 0.0437(11) 0.0352(10) 0.0037(8) 0.0160(8) -0.0121(9)
N4 0.018(3) 0.033(3) 0.026(3) 0.000(2) 0.006(2) 0.002(2)
N3 0.020(3) 0.037(3) 0.019(3) -0.002(2) 0.000(2) 0.007(3)
N1 0.017(3) 0.028(3) 0.024(3) 0.001(2) 0.002(2) 0.001(2)
C21 0.019(3) 0.025(3) 0.029(3) 0.000(3) 0.005(2) 0.002(3)
N2 0.021(3) 0.030(3) 0.020(3) 0.000(2) 0.002(2) -0.004(2)
C15 0.016(3) 0.023(3) 0.036(4) -0.003(3) 0.006(3) 0.002(3)
C19 0.020(3) 0.027(4) 0.027(3) 0.003(3) 0.011(3) -0.003(3)
C18 0.018(3) 0.032(4) 0.026(3) 0.002(3) 0.008(2) 0.004(3)
C11 0.026(3) 0.029(4) 0.020(3) -0.003(3) 0.003(3) 0.001(3)
C17 0.020(3) 0.026(3) 0.026(3) 0.000(3) 0.007(3) 0.002(3)
C20 0.032(4) 0.030(4) 0.020(3) 0.002(3) 0.004(3) -0.002(3)
C3 0.016(3) 0.025(3) 0.029(3) -0.003(3) 0.008(2) -0.001(3)
C12 0.024(3) 0.043(4) 0.035(4) 0.002(3) -0.003(3) 0.004(3)
C2 0.015(3) 0.025(3) 0.029(3) 0.000(3) 0.003(2) -0.007(3)
C22 0.016(3) 0.020(3) 0.031(3) 0.003(3) 0.008(2) -0.002(2)
C1 0.023(3) 0.030(4) 0.029(3) 0.002(3) 0.005(3) 0.000(3)
C4 0.012(3) 0.028(4) 0.030(3) 0.000(3) 0.006(2) -0.004(3)
C16 0.017(3) 0.026(3) 0.034(4) -0.003(3) 0.007(3) 0.000(3)
C10 0.036(4) 0.029(4) 0.022(3) -0.003(3) 0.006(3) 0.012(3)
C8 0.038(4) 0.027(4) 0.023(3) -0.002(3) 0.009(3) -0.006(3)
C13 0.025(3) 0.027(4) 0.031(4) -0.004(3) 0.002(3) 0.008(3)
C14 0.013(3) 0.028(4) 0.033(3) -0.003(3) 0.000(2) 0.002(3)
C9 0.044(4) 0.024(4) 0.024(3) -0.002(3) 0.004(3) 0.007(3)
C6 0.025(3) 0.024(3) 0.022(3) -0.001(3) 0.001(2) 0.001(3)
C7 0.023(3) 0.032(4) 0.028(3) -0.006(3) 0.008(3) -0.001(3)
C5 0.026(3) 0.035(4) 0.031(4) 0.000(3) 0.004(3) 0.008(3)
Cl2 0.0627(13) 0.0449(11) 0.0264(9) 0.0086(8) 0.0119(8) 0.0177(10)

loop_
_atom_type_symbol
_atom_type_description
_atom_type_scat_dispersion_real
_atom_type_scat_dispersion_imag
_atom_type_scat_source
C C 0.0033 0.0016 'International Tables Vol C Tables 4.2.6.8 and 6.1.1.4'
H H 0.0000 0.0000 'International Tables Vol C Tables 4.2.6.8 and 6.1.1.4'
N N 0.0061 0.0033 'International Tables Vol C Tables 4.2.6.8 and 6.1.1.4'
Cl Cl 0.1484 0.1585 'International Tables Vol C Tables 4.2.6.8 and 6.1.1.4'

loop_
_geom_angle_atom_site_label_1
_geom_angle_atom_site_label_2
_geom_angle_atom_site_label_3
_geom_angle
_geom_angle_site_symmetry_1
_geom_angle_site_symmetry_3
_geom_angle_publ_flag
C15 N4 C17 122.5(6) . . ?
C13 N3 C11 131.1(6) . . ?
C2 N1 C22 131.9(6) . . ?
C22 C21 C20 121.4(6) . . ?
C4 N2 C6 122.7(5) . . ?
N4 C15 C14 120.9(6) . . ?
N4 C15 C16 123.8(6) . . ?
C14 C15 C16 115.3(6) . . ?
C18 C19 C20 119.7(6) . . ?
C18 C19 Cl3 119.3(5) . . ?
C20 C19 Cl3 121.0(5) . . ?
C19 C18 C17 122.3(6) . . ?
C10 C11 N3 122.7(6) . . ?
C10 C11 C6 120.5(6) . . ?
N3 C11 C6 116.7(6) . . ?
N4 C17 C18 124.1(6) . . ?
N4 C17 C22 118.1(5) . . ?
C18 C17 C22 117.7(6) . . ?
C19 C20 C21 119.6(6) . . ?
C19 C20 Cl4 121.3(5) . . ?
C21 C20 Cl4 119.1(5) . . ?
C2 C3 C4 127.8(6) . . ?
N1 C2 C3 119.6(6) . . ?
N1 C2 C1 120.7(6) . . ?
C3 C2 C1 119.7(6) . . ?
C21 C22 N1 125.1(6) . . ?
C21 C22 C17 119.2(6) . . ?
N1 C22 C17 115.6(5) . . ?
N2 C4 C3 119.7(6) . . ?
N2 C4 C5 125.1(6) . . ?
C3 C4 C5 115.1(6) . . ?
C11 C10 C9 119.7(6) . . ?
C9 C8 C7 120.0(6) . . ?
C9 C8 Cl1 121.5(5) . . ?
C7 C8 Cl1 118.5(5) . . ?
N3 C13 C14 119.8(6) . . ?
N3 C13 C12 120.2(6) . . ?
C14 C13 C12 120.0(6) . . ?
C13 C14 C15 126.6(6) . . ?
C8 C9 C10 120.5(6) . . ?
C8 C9 Cl2 121.5(5) . . ?
C10 C9 Cl2 118.0(5) . . ?
N2 C6 C7 122.2(6) . . ?
N2 C6 C11 118.7(6) . . ?
C7 C6 C11 118.5(6) . . ?
C8 C7 C6 120.6(6) . . ?

loop_
_geom_bond_atom_site_label_1
_geom_bond_atom_site_label_2
_geom_bond_distance
_geom_bond_site_symmetry_2
_geom_bond_publ_flag
Cl3 C19 1.728(6) . ?
Cl4 C20 1.734(6) . ?
Cl1 C8 1.726(7) . ?
N4 C15 1.313(8) . ?
N4 C17 1.390(8) . ?
N3 C13 1.345(9) . ?
N3 C11 1.395(9) . ?
N1 C2 1.356(8) . ?
N1 C22 1.399(8) . ?
C21 C22 1.371(9) . ?
C21 C20 1.392(9) . ?
N2 C4 1.299(9) . ?
N2 C6 1.403(8) . ?
C15 C14 1.437(9) . ?
C15 C16 1.505(9) . ?
C19 C18 1.368(9) . ?
C19 C20 1.384(9) . ?
C18 C17 1.392(9) . ?
C11 C10 1.385(9) . ?
C11 C6 1.405(9) . ?
C17 C22 1.434(9) . ?
C3 C2 1.370(9) . ?
C3 C4 1.440(9) . ?
C12 C13 1.499(9) . ?
C2 C1 1.482(9) . ?
C4 C5 1.509(9) . ?
C10 C9 1.399(10) . ?
C8 C9 1.374(10) . ?
C8 C7 1.390(10) . ?
C13 C14 1.372(10) . ?
C9 Cl2 1.724(7) . ?
C6 C7 1.405(9) . ?

loop_
_cod_related_entry_id
_cod_related_entry_database
_cod_related_entry_code
1 ChemSpider 30660835
